data_7228083
loop_
_publ_author_name
'Sambasivam, Sangaraju'
'Liu, Lili'
'Yang, Yun'
'Han, Guopeng'
'Bashir, Beenish'
'Yang, Zhihua'
'Pan, ShiLie'

_publ_section_title
;
 Syntheses, Crystal Structures and Characterizations of Three Alkaline
 Metal Borates
;
_journal_name_full CrystEngComm
_journal_paper_doi 10.1039/C7CE00450H
_journal_year 2017
_chemical_formula_sum 'B4 H11.25 K2 O12.63'
_chemical_formula_weight 334.78
_chemical_name_systematic
; 
 ? 
;
_space_group_IT_number 60
_symmetry_cell_setting orthorhombic
_symmetry_space_group_name_Hall '-P 2n 2ab'
_symmetry_space_group_name_H-M 'P b c n'
_atom_sites_solution_hydrogens geom
_atom_sites_solution_primary direct
_atom_sites_solution_secondary difmap
_audit_creation_method SHELXL-97
_audit_update_record
;
2016-11-30 deposited with the CCDC.
2017-04-11 downloaded from the CCDC.
;
_cell_angle_alpha 90.00
_cell_angle_beta 90.00
_cell_angle_gamma 90.00
_cell_formula_units_Z 8
_cell_length_a 11.150(3)
_cell_length_b 13.064(3)
_cell_length_c 16.411(4)
_cell_measurement_reflns_used 3559
_cell_measurement_temperature 296(2)
_cell_measurement_theta_max 26.22
_cell_measurement_theta_min 3.08
_cell_volume 2390.5(10)
_computing_cell_refinement 'Bruker SMART'
_computing_data_collection 'Bruker SMART'
_computing_data_reduction 'Bruker SAINT'
_computing_molecular_graphics 'Bruker SHELXTL'
_computing_publication_material 'Bruker SHELXTL'
_computing_structure_refinement 'SHELXL-97 (Sheldrick, 1997)'
_computing_structure_solution 'SHELXS-97 (Sheldrick, 1990)'
_diffrn_ambient_temperature 296(2)
_diffrn_measured_fraction_theta_full 0.982
_diffrn_measured_fraction_theta_max 0.982
_diffrn_measurement_device_type 'CCD area detector'
_diffrn_measurement_method 'phi and omega scans'
_diffrn_radiation_monochromator graphite
_diffrn_radiation_source 'fine-focus sealed tube'
_diffrn_radiation_type MoK\a
_diffrn_radiation_wavelength 0.71073
_diffrn_reflns_av_R_equivalents 0.0362
_diffrn_reflns_av_sigmaI/netI 0.0302
_diffrn_reflns_limit_h_max 14
_diffrn_reflns_limit_h_min -11
_diffrn_reflns_limit_k_max 16
_diffrn_reflns_limit_k_min -14
_diffrn_reflns_limit_l_max 21
_diffrn_reflns_limit_l_min -19
_diffrn_reflns_number 13713
_diffrn_reflns_theta_full 27.84
_diffrn_reflns_theta_max 27.84
_diffrn_reflns_theta_min 2.40
_exptl_absorpt_coefficient_mu 0.851
_exptl_absorpt_correction_T_max 0.918
_exptl_absorpt_correction_T_min 0.876
_exptl_absorpt_correction_type numerical
_exptl_absorpt_process_details face-indexed
_exptl_crystal_colour colorless
_exptl_crystal_density_diffrn 1.860
_exptl_crystal_density_method 'not measured'
_exptl_crystal_description block
_exptl_crystal_F_000 1362
_exptl_crystal_size_max 0.22
_exptl_crystal_size_mid 0.13
_exptl_crystal_size_min 0.10
_refine_diff_density_max 0.569
_refine_diff_density_min -0.659
_refine_diff_density_rms 0.087
_refine_ls_extinction_method none
_refine_ls_goodness_of_fit_ref 1.047
_refine_ls_hydrogen_treatment mixed
_refine_ls_matrix_type full
_refine_ls_number_parameters 185
_refine_ls_number_reflns 2795
_refine_ls_number_restraints 1
_refine_ls_restrained_S_all 1.047
_refine_ls_R_factor_all 0.0683
_refine_ls_R_factor_gt 0.0526
_refine_ls_shift/su_max 0.000
_refine_ls_shift/su_mean 0.000
_refine_ls_structure_factor_coef Fsqd
_refine_ls_weighting_details 'calc w=1/[\s^2^(Fo^2^)+(0.0932P)^2^+2.7644P] where P=(Fo^2^+2Fc^2^)/3'
_refine_ls_weighting_scheme calc
_refine_ls_wR_factor_gt 0.1539
_refine_ls_wR_factor_ref 0.1670
_reflns_number_gt 2129
_reflns_number_total 2795
_reflns_threshold_expression >2sigma(I)
_cod_data_source_file c7ce00450h2.cif
_cod_data_source_block 1
_cod_depositor_comments
;
The following automatic conversions were performed:

'_symmetry_cell_setting' value 'Orthorhombic' changed to
'orthorhombic' according to
/home/data/users/saulius/crontab/automatic-downloads/rss-feeds/RSC/lib/dictionaries/cif_core.dic
dictionary named 'cif_core.dic' version 2.4.2 from 2011-04-26.

Automatic conversion script
Id: cif_fix_values 4973 2017-02-22 13:04:09Z antanas 
;
_cod_original_cell_volume 2390.4(10)
_cod_original_sg_symbol_H-M Pbcn
_cod_original_formula_sum ' B4 H11.25 K2 O12.63'
_cod_database_code 7228083

loop_
_symmetry_equiv_pos_as_xyz
'x, y, z'
'-x+1/2, -y+1/2, z+1/2'
'-x, y, -z+1/2'
'x+1/2, -y+1/2, -z'
'-x, -y, -z'
'x-1/2, y-1/2, -z-1/2'
'x, -y, z-1/2'
'-x-1/2, y-1/2, z'

loop_
_atom_site_label
_atom_site_type_symbol
_atom_site_fract_x
_atom_site_fract_y
_atom_site_fract_z
_atom_site_U_iso_or_equiv
_atom_site_adp_type
_atom_site_occupancy
_atom_site_symmetry_multiplicity
_atom_site_calc_flag
_atom_site_refinement_flags
K1 K 0.44496(7) 0.52521(6) 0.63056(5) 0.0432(2) Uani 1 1 d .
K2 K 0.0000 0.58478(10) 0.2500 0.0621(4) Uani 1 2 d S
K3 K 0.57312(15) 0.25215(13) 0.75597(9) 0.0479(4) Uani 0.50 1 d P
B1 B 0.2561(2) 0.7228(2) 0.57132(18) 0.0208(6) Uani 1 1 d .
B2 B 0.1391(2) 0.5645(2) 0.56147(19) 0.0222(6) Uani 1 1 d .
B3 B 0.6267(2) 0.3144(2) 0.55175(18) 0.0214(6) Uani 1 1 d .
B4 B 0.1553(2) 0.6846(2) 0.44491(18) 0.0201(6) Uani 1 1 d .
O1 O 0.17005(15) 0.75948(13) 0.51096(11) 0.0204(4) Uani 1 1 d .
O2 O 0.07106(15) 0.71739(14) 0.38353(11) 0.0232(4) Uani 1 1 d .
H2 H 0.0446 0.7765 0.3955 0.028 Uiso 1 1 d R
O4 O 0.11211(16) 0.58589(13) 0.48190(11) 0.0239(4) Uani 1 1 d .
O5 O 0.52112(16) 0.31820(16) 0.59419(12) 0.0292(4) Uani 1 1 d .
H5 H 0.4627 0.3110 0.5614 0.035 Uiso 1 1 d R
O6 O 0.72841(15) 0.33293(14) 0.59490(11) 0.0237(4) Uani 1 1 d .
O7 O 0.37261(15) 0.70586(14) 0.53008(11) 0.0229(4) Uani 1 1 d .
O8 O 0.27113(17) 0.79225(15) 0.63922(11) 0.0283(4) Uani 1 1 d .
H8 H 0.3044 0.8512 0.6278 0.034 Uiso 1 1 d R
O9 O 0.21324(16) 0.62381(14) 0.60659(11) 0.0250(4) Uani 1 1 d .
O10 O 0.09168(18) 0.52220(15) 0.09740(13) 0.0309(5) Uani 1 1 d .
H10 H 0.0247 0.5489 0.0722 0.037 Uiso 1 1 d R
O11 O 0.6487(2) 0.54066(17) 0.53249(17) 0.0483(6) Uani 1 1 d .
H11A H 0.7081 0.5812 0.5358 0.058 Uiso 1 1 d R
H11B H 0.5904 0.5738 0.5121 0.058 Uiso 1 1 d R
O12 O 0.3539(4) 0.6592(2) 0.7641(2) 0.0879(12) Uani 1 1 d .
H12A H 0.2985 0.6764 0.7312 0.106 Uiso 1 1 d R
H12B H 0.3318 0.6047 0.7880 0.106 Uiso 1 1 d R
O13 O 0.3714(4) 0.3900(4) 0.7508(3) 0.0448(11) Uani 0.50 1 d P
H13A H 0.2352 0.4611 0.7780 0.054 Uiso 0.50 1 d PR
H13B H 0.3117 0.3965 0.8031 0.054 Uiso 1 1 d R
H14A H 0.3285 0.3441 0.7123 0.054 Uiso 0.50 1 d PR
O14 O 0.3124(8) 0.4551(5) 0.7693(3) 0.080(2) Uani 0.50 1 d P
O15 O -0.1380(9) 0.4406(8) 0.1823(7) 0.069(3) Uiso 0.30 1 d P
H15A H -0.1027 0.3999 0.1651 0.083 Uiso 0.30 1 d PR
H15B H -0.1501 0.4372 0.2249 0.083 Uiso 0.30 1 d PR
O16 O 0.6073(10) 0.1138(8) 0.7305(7) 0.070(3) Uiso 0.30 1 d PD
H16A H 0.6631 0.1356 0.7153 0.084 Uiso 0.30 1 d PR
H16B H 0.6487 0.0645 0.7109 0.084 Uiso 0.30 1 d PRD

loop_
_atom_site_aniso_label
_atom_site_aniso_U_11
_atom_site_aniso_U_22
_atom_site_aniso_U_33
_atom_site_aniso_U_23
_atom_site_aniso_U_13
_atom_site_aniso_U_12
K1 0.0457(4) 0.0428(4) 0.0412(4) 0.0023(3) 0.0057(3) 0.0121(3)
K2 0.1008(11) 0.0494(7) 0.0360(6) 0.000 0.0129(6) 0.000
K3 0.0529(9) 0.0542(9) 0.0364(7) -0.0024(7) -0.0078(7) 0.0100(7)
B1 0.0162(12) 0.0231(13) 0.0229(13) -0.0009(11) 0.0007(11) -0.0027(10)
B2 0.0167(12) 0.0237(13) 0.0262(14) 0.0022(11) -0.0006(11) -0.0009(10)
B3 0.0153(12) 0.0221(13) 0.0267(14) -0.0018(11) -0.0003(11) -0.0011(10)
B4 0.0147(12) 0.0203(13) 0.0253(14) 0.0002(11) -0.0007(10) -0.0009(10)
O1 0.0163(8) 0.0206(8) 0.0242(9) 0.0000(7) 0.0002(7) 0.0002(7)
O2 0.0194(8) 0.0248(9) 0.0253(9) 0.0027(7) -0.0020(7) 0.0018(7)
O4 0.0241(9) 0.0225(9) 0.0251(9) 0.0023(7) -0.0033(7) -0.0069(7)
O5 0.0162(8) 0.0452(11) 0.0261(10) -0.0072(8) 0.0023(7) -0.0037(8)
O6 0.0152(8) 0.0317(10) 0.0244(9) -0.0060(7) 0.0007(7) -0.0006(7)
O7 0.0145(8) 0.0302(9) 0.0241(9) -0.0028(7) 0.0011(7) -0.0017(7)
O8 0.0288(10) 0.0300(10) 0.0261(10) -0.0073(8) 0.0008(8) -0.0034(8)
O9 0.0231(8) 0.0264(9) 0.0254(9) 0.0046(7) -0.0017(7) -0.0060(7)
O10 0.0315(10) 0.0291(10) 0.0322(10) -0.0093(8) -0.0059(9) 0.0119(8)
O11 0.0434(13) 0.0300(11) 0.0716(18) 0.0080(11) 0.0066(12) 0.0010(10)
O12 0.149(4) 0.0488(16) 0.066(2) -0.0079(15) -0.046(2) 0.000(2)
O13 0.050(3) 0.052(3) 0.032(2) 0.002(2) 0.002(2) -0.012(2)
O14 0.153(7) 0.047(3) 0.040(3) 0.011(3) 0.022(4) 0.014(4)

loop_
_atom_type_symbol
_atom_type_description
_atom_type_scat_dispersion_real
_atom_type_scat_dispersion_imag
_atom_type_scat_source
B B 0.0013 0.0007 'International Tables Vol C Tables 4.2.6.8 and 6.1.1.4'
H H 0.0000 0.0000 'International Tables Vol C Tables 4.2.6.8 and 6.1.1.4'
O O 0.0106 0.0060 'International Tables Vol C Tables 4.2.6.8 and 6.1.1.4'
K K 0.2009 0.2494 'International Tables Vol C Tables 4.2.6.8 and 6.1.1.4'

loop_
_geom_angle_atom_site_label_1
_geom_angle_atom_site_label_2
_geom_angle_atom_site_label_3
_geom_angle
_geom_angle_site_symmetry_1
_geom_angle_site_symmetry_3
O13 K1 O11 134.21(12) . .
O13 K1 O14 22.77(15) . .
O11 K1 O14 154.31(18) . .
O13 K1 O5 68.81(12) . .
O11 K1 O5 73.15(6) . .
O14 K1 O5 90.94(13) . .
O13 K1 O9 96.62(12) . .
O11 K1 O9 127.72(7) . .
O14 K1 O9 77.96(17) . .
O5 K1 O9 130.16(6) . .
O13 K1 O12 75.54(13) . .
O11 K1 O12 131.16(10) . .
O14 K1 O12 55.13(14) . .
O5 K1 O12 143.04(8) . .
O9 K1 O12 62.47(8) . .
O13 K1 O7 144.64(12) . .
O11 K1 O7 81.05(6) . .
O14 K1 O7 123.48(16) . .
O5 K1 O7 134.62(6) . .
O9 K1 O7 48.50(5) . .
O12 K1 O7 81.37(7) . .
O13 K1 O11 110.44(11) . 5_666
O11 K1 O11 77.85(8) . 5_666
O14 K1 O11 115.97(17) . 5_666
O5 K1 O11 69.53(6) . 5_666
O9 K1 O11 72.40(6) . 5_666
O12 K1 O11 134.87(9) . 5_666
O7 K1 O11 68.93(6) . 5_666
O13 K1 O14 73.20(17) . 3_656
O11 K1 O14 68.87(13) . 3_656
O14 K1 O14 86.5(3) . 3_656
O5 K1 O14 66.57(11) . 3_656
O9 K1 O14 156.68(11) . 3_656
O12 K1 O14 94.39(12) . 3_656
O7 K1 O14 135.73(13) . 3_656
O11 K1 O14 130.61(11) 5_666 3_656
O13 K1 O12 99.47(12) . 3_656
O11 K1 O12 73.34(9) . 3_656
O14 K1 O12 95.89(17) . 3_656
O5 K1 O12 113.60(7) . 3_656
O9 K1 O12 115.78(8) . 3_656
O12 K1 O12 62.55(14) . 3_656
O7 K1 O12 93.05(7) . 3_656
O11 K1 O12 148.10(8) 5_666 3_656
O14 K1 O12 48.26(12) 3_656 3_656
O13 K1 O13 55.13(18) . 3_656
O11 K1 O13 82.83(10) . 3_656
O14 K1 O13 71.5(2) . 3_656
O5 K1 O13 56.32(9) . 3_656
O9 K1 O13 149.11(10) . 3_656
O12 K1 O13 95.22(11) . 3_656
O7 K1 O13 155.01(10) . 3_656
O11 K1 O13 125.69(10) 5_666 3_656
O14 K1 O13 19.39(13) 3_656 3_656
O12 K1 O13 63.97(11) 3_656 3_656
O13 K1 B1 119.58(12) . .
O11 K1 B1 106.18(7) . .
O14 K1 B1 98.48(16) . .
O5 K1 B1 144.55(7) . .
O9 K1 B1 25.20(6) . .
O12 K1 B1 64.06(8) . .
O7 K1 B1 25.13(6) . .
O11 K1 B1 75.65(7) 5_666 .
O14 K1 B1 147.65(12) 3_656 .
O12 K1 B1 99.40(8) 3_656 .
O13 K1 B1 158.56(10) 3_656 .
O15 K2 O15 90.4(5) . 3
O15 K2 O10 68.7(2) . .
O15 K2 O10 87.5(2) 3 .
O15 K2 O10 87.5(2) . 3
O15 K2 O10 68.7(2) 3 3
O10 K2 O10 146.37(10) . 3
O15 K2 O16 22.8(3) . 2_554
O15 K2 O16 69.5(3) 3 2_554
O10 K2 O16 77.9(2) . 2_554
O10 K2 O16 71.8(2) 3 2_554
O15 K2 O16 69.5(3) . 4_456
O15 K2 O16 22.8(3) 3 4_456
O10 K2 O16 71.8(2) . 4_456
O10 K2 O16 77.9(2) 3 4_456
O16 K2 O16 51.0(4) 2_554 4_456
O15 K2 O2 153.0(2) . .
O15 K2 O2 87.1(2) 3 .
O10 K2 O2 137.97(6) . .
O10 K2 O2 66.58(5) 3 .
O16 K2 O2 137.4(2) 2_554 .
O16 K2 O2 109.9(2) 4_456 .
O15 K2 O2 87.1(2) . 3
O15 K2 O2 153.0(2) 3 3
O10 K2 O2 66.58(5) . 3
O10 K2 O2 137.97(6) 3 3
O16 K2 O2 109.9(2) 2_554 3
O16 K2 O2 137.4(2) 4_456 3
O2 K2 O2 106.74(8) . 3
O15 K2 K3 38.0(2) . 2_554
O15 K2 K3 53.4(2) 3 2_554
O10 K2 K3 78.51(5) . 2_554
O10 K2 K3 68.30(5) 3 2_554
O16 K2 K3 16.2(2) 2_554 2_554
O16 K2 K3 35.5(2) 4_456 2_554
O2 K2 K3 128.29(5) . 2_554
O2 K2 K3 123.60(5) 3 2_554
O15 K2 K3 53.4(2) . 4_456
O15 K2 K3 38.0(2) 3 4_456
O10 K2 K3 68.30(5) . 4_456
O10 K2 K3 78.51(5) 3 4_456
O16 K2 K3 35.5(2) 2_554 4_456
O16 K2 K3 16.2(2) 4_456 4_456
O2 K2 K3 123.60(5) . 4_456
O2 K2 K3 128.29(5) 3 4_456
K3 K2 K3 21.14(4) 2_554 4_456
K3 K3 O16 100.0(3) 3_656 .
K3 K3 O13 108.37(15) 3_656 3_656
O16 K3 O13 145.4(4) . 3_656
K3 K3 O16 43.4(2) 3_656 3_656
O16 K3 O16 62.1(5) . 3_656
O13 K3 O16 150.9(3) 3_656 3_656
K3 K3 O5 74.52(11) 3_656 3_656
O16 K3 O5 124.2(3) . 3_656
O13 K3 O5 83.23(16) 3_656 3_656
O16 K3 O5 81.7(2) 3_656 3_656
K3 K3 O8 147.34(13) 3_656 6_657
O16 K3 O8 98.8(3) . 6_657
O13 K3 O8 67.03(16) 3_656 6_657
O16 K3 O8 130.4(2) 3_656 6_657
O5 K3 O8 72.83(7) 3_656 6_657
K3 K3 O5 71.76(10) 3_656 .
O16 K3 O5 97.1(3) . .
O13 K3 O5 74.11(16) 3_656 .
O16 K3 O5 97.3(2) 3_656 .
O5 K3 O5 130.23(9) 3_656 .
O8 K3 O5 131.64(8) 6_657 .
K3 K3 O13 38.90(10) 3_656 .
O16 K3 O13 138.3(3) . .
O13 K3 O13 70.2(2) 3_656 .
O16 K3 O13 80.8(3) 3_656 .
O5 K3 O13 62.76(11) 3_656 .
O8 K3 O13 120.52(12) 6_657 .
O5 K3 O13 67.96(11) . .
K3 K3 O15 101.5(2) 3_656 2
O16 K3 O15 12.6(4) . 2
O13 K3 O15 135.9(3) 3_656 2
O16 K3 O15 68.8(3) 3_656 2
O5 K3 O15 136.8(2) 3_656 2
O8 K3 O15 102.7(2) 6_657 2
O5 K3 O15 85.7(2) . 2
O13 K3 O15 136.8(2) . 2
K3 K3 O14 114.19(18) 3_656 3_656
O16 K3 O14 137.2(4) . 3_656
O13 K3 O14 8.2(2) 3_656 3_656
O16 K3 O14 157.5(3) 3_656 3_656
O5 K3 O14 90.52(13) 3_656 3_656
O8 K3 O14 65.62(16) 6_657 3_656
O5 K3 O14 71.77(14) . 3_656
O13 K3 O14 76.9(2) . 3_656
O15 K3 O14 127.8(3) 2 3_656
K3 K3 O9 124.48(11) 3_656 6_657
O16 K3 O9 63.9(3) . 6_657
O13 K3 O9 112.05(16) 3_656 6_657
O16 K3 O9 87.4(2) 3_656 6_657
O5 K3 O9 74.21(6) 3_656 6_657
O8 K3 O9 45.21(6) 6_657 6_657
O5 K3 O9 155.48(8) . 6_657
O13 K3 O9 136.52(11) . 6_657
O15 K3 O9 73.6(2) 2 6_657
O14 K3 O9 110.76(17) 3_656 6_657
K3 K3 O6 114.92(11) 3_656 .
O16 K3 O6 91.3(3) . .
O13 K3 O6 59.09(15) 3_656 .
O16 K3 O6 131.4(2) 3_656 .
O5 K3 O6 142.32(8) 3_656 .
O8 K3 O6 91.03(7) 6_657 .
O5 K3 O6 43.20(5) . .
O13 K3 O6 100.61(11) . .
O15 K3 O6 79.3(2) 2 .
O14 K3 O6 51.92(12) 3_656 .
O9 K3 O6 117.98(7) 6_657 .
O8 B1 O1 113.2(2) . .
O8 B1 O7 110.1(2) . .
O1 B1 O7 108.4(2) . .
O8 B1 O9 106.3(2) . .
O1 B1 O9 109.7(2) . .
O7 B1 O9 109.1(2) . .
O8 B1 K1 100.38(15) . .
O1 B1 K1 146.40(16) . .
O7 B1 K1 58.97(12) . .
O9 B1 K1 56.08(12) . .
O8 B1 K3 51.51(12) . 6_567
O1 B1 K3 97.49(14) . 6_567
O7 B1 K3 153.38(17) . 6_567
O9 B1 K3 66.21(12) . 6_567
K1 B1 K3 101.98(8) . 6_567
O9 B2 O4 122.6(2) . .
O9 B2 O10 118.0(2) . 7_566
O4 B2 O10 119.4(2) . 7_566
O6 B3 O5 116.5(2) . .
O6 B3 O7 122.7(2) . 5_666
O5 B3 O7 120.8(2) . 5_666
O2 B4 O1 113.0(2) . .
O2 B4 O6 108.1(2) . 5_666
O1 B4 O6 109.43(19) . 5_666
O2 B4 O4 109.2(2) . .
O1 B4 O4 108.0(2) . .
O6 B4 O4 109.2(2) 5_666 .
B1 O1 B4 110.84(19) . .
B4 O2 K2 121.83(15) . .
B2 O4 B4 119.3(2) . .
B3 O5 K3 139.10(17) . 3_656
B3 O5 K3 106.74(16) . .
K3 O5 K3 33.72(7) 3_656 .
B3 O5 K1 113.01(16) . .
K3 O5 K1 89.81(7) 3_656 .
K3 O5 K1 98.64(7) . .
B3 O6 B4 118.5(2) . 5_666
B3 O6 K3 85.59(15) . .
B4 O6 K3 139.62(15) 5_666 .
B3 O7 B1 118.8(2) 5_666 .
B3 O7 K1 112.76(15) 5_666 .
B1 O7 K1 95.89(14) . .
B1 O8 K3 105.06(15) . 6_567
B2 O9 B1 118.6(2) . .
B2 O9 K1 111.25(16) . .
B1 O9 K1 98.72(14) . .
B2 O9 K3 112.66(16) . 6_567
B1 O9 K3 88.61(14) . 6_567
K1 O9 K3 124.52(7) . 6_567
B2 O10 K2 138.91(18) 7_565 .
K1 O11 K1 102.15(8) . 5_666
K1 O12 K1 81.01(9) . 3_656
K1 O12 K3 117.10(10) . 6_567
K1 O12 K3 149.86(13) 3_656 6_567
O14 O13 K3 157.7(5) . 3_656
O14 O13 K1 83.3(4) . .
K3 O13 K1 117.7(2) 3_656 .
O14 O13 K3 157.9(5) . .
K3 O13 K3 32.73(11) 3_656 .
K1 O13 K3 100.84(16) . .
O14 O13 K1 78.4(5) . 3_656
K3 O13 K1 109.6(2) 3_656 3_656
K1 O13 K1 84.05(13) . 3_656
K3 O13 K1 80.47(12) . 3_656
O13 O14 K1 73.9(4) . .
O13 O14 K3 14.1(3) . 3_656
K1 O14 K3 87.3(2) . 3_656
O13 O14 K1 82.2(5) . 3_656
K1 O14 K1 83.3(2) . 3_656
K3 O14 K1 88.0(2) 3_656 3_656
O16 O15 K2 88.8(9) 2_554 .
O16 O15 K3 21.7(7) 2_554 2_554
K2 O15 K3 107.3(4) . 2_554
O15 O16 K3 145.7(11) 2 .
O15 O16 K3 135.2(10) 2 3_656
K3 O16 K3 36.6(2) . 3_656
O15 O16 K2 68.4(8) 2 2
K3 O16 K2 138.8(5) . 2
K3 O16 K2 106.5(4) 3_656 2

loop_
_geom_bond_atom_site_label_1
_geom_bond_atom_site_label_2
_geom_bond_distance
_geom_bond_site_symmetry_2
K1 O13 2.772(5) .
K1 O11 2.791(3) .
K1 O14 2.866(6) .
K1 O5 2.897(2) .
K1 O9 2.914(2) .
K1 O12 2.982(4) .
K1 O7 2.990(2) .
K1 O11 2.998(3) 5_666
K1 O14 3.295(9) 3_656
K1 O12 3.329(4) 3_656
K1 O13 3.332(5) 3_656
K1 B1 3.471(3) .
K2 O15 2.674(11) .
K2 O15 2.674(11) 3
K2 O10 2.826(2) .
K2 O10 2.826(2) 3
K2 O16 2.875(11) 2_554
K2 O16 2.875(11) 4_456
K2 O2 2.904(2) .
K2 O2 2.904(2) 3
K2 K3 4.477(2) 2_554
K2 K3 4.477(2) 4_456
K3 K3 1.642(3) 3_656
K3 O16 1.893(11) .
K3 O13 1.908(6) 3_656
K3 O16 2.713(11) 3_656
K3 O5 2.810(3) 3_656
K3 O8 2.847(3) 6_657
K3 O5 2.851(3) .
K3 O13 2.883(6) .
K3 O15 2.885(11) 2
K3 O14 2.971(7) 3_656
K3 O9 3.215(2) 6_657
K3 O6 3.331(3) .
B1 O8 1.447(3) .
B1 O1 1.460(3) .
B1 O7 1.482(3) .
B1 O9 1.495(3) .
B1 K3 3.513(3) 6_567
B2 O9 1.354(3) .
B2 O4 1.369(4) .
B2 O10 1.382(3) 7_566
B3 O6 1.359(3) .
B3 O5 1.368(3) .
B3 O7 1.369(3) 5_666
B4 O2 1.442(3) .
B4 O1 1.469(3) .
B4 O6 1.470(3) 5_666
B4 O4 1.504(3) .
O5 K3 2.810(3) 3_656
O6 B4 1.470(3) 5_666
O7 B3 1.369(3) 5_666
O8 K3 2.847(3) 6_567
O9 K3 3.215(2) 6_567
O10 B2 1.382(3) 7_565
O11 K1 2.998(3) 5_666
O12 K1 3.329(3) 3_656
O12 K3 3.374(4) 6_567
O13 O14 1.117(8) .
O13 K3 1.908(6) 3_656
O13 K1 3.332(5) 3_656
O14 K3 2.971(7) 3_656
O14 K1 3.295(9) 3_656
O15 O16 1.117(14) 2_554
O15 K3 2.885(11) 2_554
O16 O15 1.117(14) 2
O16 K3 2.713(11) 3_656
O16 K2 2.875(11) 2
